data_4080208
loop_
_publ_author_name
'Mills, David P.'
'Lewis, William'
'Blake, Alexander J.'
'Liddle, Stephen T.'

_publ_section_title
;
 Reactivity Studies of a T-Shaped Yttrium Carbene: C--F and C--O Bond
 Activation and C&#x2550;C Bond Formation Promoted by [Y(BIPM)(I)(THF)2]
 (BIPM = C(PPh2NSiMe3)2)
;
_journal_issue 5
_journal_name_full Organometallics
_journal_page_first 1239
_journal_paper_doi 10.1021/om301016j
_journal_volume 32
_journal_year 2013
_chemical_formula_moiety 'C47 H65 I N3 O P2 Si2 Y, C4 H8 O'
_chemical_formula_sum 'C51 H73 I N3 O2 P2 Si2 Y'
_chemical_formula_weight 1094.05
_chemical_name_systematic
; 
 ? 
;
_space_group_IT_number 14
_symmetry_cell_setting monoclinic
_symmetry_space_group_name_Hall '-P 2ybc'
_symmetry_space_group_name_H-M 'P 1 21/c 1'
_atom_sites_solution_hydrogens 'geom; Me from Difmap'
_atom_sites_solution_primary direct
_atom_sites_solution_secondary difmap
_audit_creation_method
;
CrysAlisPro, Oxford Diffraction Ltd.,
Version 1.171.34.36 (release 02-08-2010 CrysAlis171 .NET)
(compiled Aug  2 2010,13:00:58)
;
_cell_angle_alpha 90.00
_cell_angle_beta 99.2161(15)
_cell_angle_gamma 90.00
_cell_formula_units_Z 4
_cell_length_a 12.2756(2)
_cell_length_b 45.6639(7)
_cell_length_c 9.47291(14)
_cell_measurement_reflns_used 14465
_cell_measurement_temperature 90(2)
_cell_measurement_theta_max 75.06
_cell_measurement_theta_min 3.64
_cell_volume 5241.51(14)
_computing_cell_refinement
;
CrysAlisPro, Oxford Diffraction Ltd.,
Version 1.171.33.52 (release 06-11-2009 CrysAlis171 .NET)
(compiled Nov  6 2009,16:24:50)
;
_computing_data_collection
;
CrysAlisPro, Oxford Diffraction Ltd.,
Version 1.171.33.52 (release 06-11-2009 CrysAlis171 .NET)
(compiled Nov  6 2009,16:24:50)
;
_computing_data_reduction
;
CrysAlisPro, Oxford Diffraction Ltd.,
Version 1.171.33.52 (release 06-11-2009 CrysAlis171 .NET)
(compiled Nov  6 2009,16:24:50)
;
_computing_molecular_graphics 'SHELXTL (Sheldrick, 2008)'
_computing_publication_material 'enCIFer (Allen et al., 2004); PLATON (Spek, 2009)'
_computing_structure_refinement 'SHELXL97 (Sheldrick, 2008)'
_computing_structure_solution 'SHELXTL (Sheldrick, 2008)'
_diffrn_ambient_temperature 90(2)
_diffrn_detector_area_resol_mean 10.3613
_diffrn_measured_fraction_theta_full 0.999
_diffrn_measured_fraction_theta_max 0.999
_diffrn_measurement_device_type 'SuperNova, Single source at offset), Atlas'
_diffrn_measurement_method '\w scans'
_diffrn_radiation_monochromator mirror
_diffrn_radiation_source 'SuperNova (Cu) X-ray Source'
_diffrn_radiation_type 'Cu K\a'
_diffrn_radiation_wavelength 1.5418
_diffrn_reflns_av_R_equivalents 0.045
_diffrn_reflns_av_sigmaI/netI 0.049
_diffrn_reflns_limit_h_max 14
_diffrn_reflns_limit_h_min -14
_diffrn_reflns_limit_k_max 54
_diffrn_reflns_limit_k_min -54
_diffrn_reflns_limit_l_max 11
_diffrn_reflns_limit_l_min -8
_diffrn_reflns_number 21575
_diffrn_reflns_theta_full 67.50
_diffrn_reflns_theta_max 67.50
_diffrn_reflns_theta_min 3.65
_diffrn_standards_decay_% 0
_diffrn_standards_number 0
_exptl_absorpt_coefficient_mu 7.514
_exptl_absorpt_correction_T_max 0.717
_exptl_absorpt_correction_T_min 0.279
_exptl_absorpt_correction_type analytical
_exptl_absorpt_process_details
;
CrysAlisPro, Oxford Diffraction Ltd., 
Version 1.171.33.55 (release 05-01-2010 CrysAlis171 .NET) 
(compiled Jan  5 2010,16:28:46) 
Analytical numeric absorption correction using a multifaceted crystal 
model based on expressions derived by R.C. Clark & J.S. Reid. 
(Clark, R. C. & Reid, J. S. (1995). Acta Cryst. A51, 887-897) 
;
_exptl_crystal_colour colourless
_exptl_crystal_density_diffrn 1.386
_exptl_crystal_description lath
_exptl_crystal_F_000 2264
_exptl_crystal_size_max 0.385
_exptl_crystal_size_mid 0.127
_exptl_crystal_size_min 0.047
_refine_diff_density_max 1.21
_refine_diff_density_min -0.93
_refine_diff_density_rms 0.14
_refine_ls_extinction_method none
_refine_ls_goodness_of_fit_ref 1.23
_refine_ls_hydrogen_treatment constr
_refine_ls_matrix_type full
_refine_ls_number_parameters 569
_refine_ls_number_reflns 9428
_refine_ls_number_restraints 478
_refine_ls_restrained_S_all 1.23
_refine_ls_R_factor_all 0.0582
_refine_ls_R_factor_gt 0.0483
_refine_ls_shift/su_max 0.001
_refine_ls_shift/su_mean 0.000
_refine_ls_structure_factor_coef Fsqd
_refine_ls_weighting_details 'calc w=1/[\s^2^(Fo^2^)+53.60P] where P=(Fo^2^+2Fc^2^)/3'
_refine_ls_weighting_scheme calc
_refine_ls_wR_factor_gt 0.134
_refine_ls_wR_factor_ref 0.137
_reflns_number_gt 8440
_reflns_number_total 9428
_reflns_threshold_expression I>2\s(I)
_cod_data_source_file om301016j_si_001.cif
_cod_data_source_block 6
_cod_original_cell_volume 5241.50(14)
_cod_original_sg_symbol_H-M 'P 21/c'
_cod_database_code 4080208

loop_
_symmetry_equiv_pos_as_xyz
'x, y, z'
'-x, y+1/2, -z+1/2'
'-x, -y, -z'
'x, -y-1/2, z-1/2'

loop_
_atom_site_label
_atom_site_type_symbol
_atom_site_fract_x
_atom_site_fract_y
_atom_site_fract_z
_atom_site_U_iso_or_equiv
_atom_site_adp_type
_atom_site_occupancy
_atom_site_symmetry_multiplicity
_atom_site_calc_flag
_atom_site_refinement_flags
Y1 Y 0.93545(4) 0.108563(11) -0.10921(5) 0.01111(12) Uani 1 1 d U
I1 I 0.90609(4) 0.116956(9) 0.19509(4) 0.01783(11) Uani 1 1 d U
C1 C 0.9520(5) 0.12665(13) -0.3673(6) 0.0134(11) Uani 1 1 d U
H1A H 0.9467 0.1113 -0.4431 0.016 Uiso 1 1 calc R
P1 P 1.08535(13) 0.13911(3) -0.29872(16) 0.0126(3) Uani 1 1 d U
C2 C 1.1815(5) 0.11354(14) -0.3641(7) 0.0168(11) Uani 1 1 d DU
C3 C 1.2899(5) 0.11517(16) -0.3135(7) 0.0270(14) Uani 1 1 d DU
H3A H 1.3159 0.1311 -0.2527 0.032 Uiso 1 1 calc R
C4 C 1.3643(6) 0.09507(18) -0.3452(8) 0.0328(16) Uani 1 1 d DU
H4A H 1.4389 0.0960 -0.2992 0.039 Uiso 1 1 calc R
C5 C 1.3311(6) 0.07323(17) -0.4447(8) 0.0302(15) Uani 1 1 d DU
H5A H 1.3830 0.0600 -0.4732 0.036 Uiso 1 1 calc R
C6 C 1.2204(6) 0.07135(17) -0.5010(8) 0.0297(15) Uani 1 1 d DU
H6A H 1.1954 0.0562 -0.5668 0.036 Uiso 1 1 calc R
C7 C 1.1452(6) 0.09147(15) -0.4624(8) 0.0255(14) Uani 1 1 d DU
H7A H 1.0693 0.0902 -0.5028 0.031 Uiso 1 1 calc R
C8 C 1.1253(6) 0.17438(14) -0.3611(7) 0.0173(12) Uani 1 1 d DU
C9 C 1.0966(5) 0.19984(14) -0.2945(7) 0.0175(12) Uani 1 1 d U
H9A H 1.0555 0.1984 -0.2179 0.021 Uiso 1 1 calc R
C10 C 1.1269(6) 0.22729(15) -0.3377(7) 0.0215(13) Uani 1 1 d U
H10A H 1.1063 0.2444 -0.2916 0.026 Uiso 1 1 calc R
C11 C 1.1879(6) 0.22952(16) -0.4493(8) 0.0246(13) Uani 1 1 d U
H11A H 1.2111 0.2482 -0.4773 0.030 Uiso 1 1 calc R
C12 C 1.2147(6) 0.20464(15) -0.5194(7) 0.0229(13) Uani 1 1 d U
H12A H 1.2543 0.2063 -0.5974 0.027 Uiso 1 1 calc R
C13 C 1.1840(6) 0.17717(15) -0.4762(7) 0.0198(12) Uani 1 1 d U
H13A H 1.2027 0.1602 -0.5248 0.024 Uiso 1 1 calc R
N1 N 1.0940(4) 0.13876(11) -0.1279(5) 0.0137(9) Uani 1 1 d U
Si1 Si 1.17702(14) 0.15739(4) 0.01015(18) 0.0150(3) Uani 1 1 d U
C26 C 1.2298(6) 0.13153(15) 0.1586(7) 0.0249(15) Uani 1 1 d U
H26A H 1.1678 0.1207 0.1869 0.037 Uiso 1 1 calc R
H26B H 1.2676 0.1426 0.2406 0.037 Uiso 1 1 calc R
H26C H 1.2815 0.1177 0.1259 0.037 Uiso 1 1 calc R
C27 C 1.3039(6) 0.17549(15) -0.0406(7) 0.0209(13) Uani 1 1 d U
H27A H 1.2864 0.1834 -0.1378 0.031 Uiso 1 1 calc R
H27B H 1.3633 0.1610 -0.0368 0.031 Uiso 1 1 calc R
H27C H 1.3279 0.1914 0.0265 0.031 Uiso 1 1 calc R
C28 C 1.0921(6) 0.18589(15) 0.0857(7) 0.0214(14) Uani 1 1 d U
H28A H 1.0234 0.1770 0.1054 0.032 Uiso 1 1 calc R
H28B H 1.0748 0.2018 0.0164 0.032 Uiso 1 1 calc R
H28C H 1.1339 0.1937 0.1746 0.032 Uiso 1 1 calc R
P2 P 0.83286(13) 0.14766(3) -0.36271(16) 0.0117(3) Uani 1 1 d U
C14 C 0.7227(5) 0.13058(14) -0.4889(7) 0.0164(11) Uani 1 1 d U
C15 C 0.6681(5) 0.14424(15) -0.6107(7) 0.0194(12) Uani 1 1 d U
H15A H 0.6909 0.1631 -0.6372 0.023 Uiso 1 1 calc R
C16 C 0.5801(6) 0.13022(16) -0.6937(7) 0.0246(13) Uani 1 1 d U
H16A H 0.5420 0.1397 -0.7763 0.029 Uiso 1 1 calc R
C17 C 0.5471(6) 0.10273(16) -0.6583(8) 0.0243(13) Uani 1 1 d U
H17A H 0.4864 0.0934 -0.7156 0.029 Uiso 1 1 calc R
C18 C 0.6038(5) 0.08878(16) -0.5373(8) 0.0230(13) Uani 1 1 d U
H18A H 0.5830 0.0696 -0.5133 0.028 Uiso 1 1 calc R
C19 C 0.6901(5) 0.10281(14) -0.4525(7) 0.0188(12) Uani 1 1 d U
H19A H 0.7274 0.0934 -0.3690 0.023 Uiso 1 1 calc R
C20 C 0.8458(5) 0.18446(13) -0.4308(6) 0.0142(11) Uani 1 1 d U
C21 C 0.8189(5) 0.20919(13) -0.3584(7) 0.0152(11) Uani 1 1 d U
H21A H 0.7905 0.2071 -0.2714 0.018 Uiso 1 1 calc R
C22 C 0.8335(6) 0.23706(14) -0.4131(7) 0.0189(12) Uani 1 1 d U
H22A H 0.8139 0.2539 -0.3641 0.023 Uiso 1 1 calc R
C23 C 0.8766(6) 0.24004(15) -0.5389(7) 0.0206(13) Uani 1 1 d U
H23A H 0.8860 0.2590 -0.5764 0.025 Uiso 1 1 calc R
C24 C 0.9061(5) 0.21539(14) -0.6105(7) 0.0184(12) Uani 1 1 d U
H24A H 0.9371 0.2176 -0.6956 0.022 Uiso 1 1 calc R
C25 C 0.8902(5) 0.18767(14) -0.5577(6) 0.0154(11) Uani 1 1 d U
H25A H 0.9094 0.1708 -0.6073 0.018 Uiso 1 1 calc R
N2 N 0.8060(4) 0.14642(11) -0.2023(5) 0.0141(9) Uani 1 1 d U
Si2 Si 0.68596(14) 0.15736(4) -0.14256(18) 0.0152(3) Uani 1 1 d U
C29 C 0.6160(6) 0.12497(14) -0.0745(7) 0.0201(13) Uani 1 1 d U
H29A H 0.6598 0.1181 0.0149 0.030 Uiso 1 1 calc R
H29B H 0.6093 0.1093 -0.1458 0.030 Uiso 1 1 calc R
H29C H 0.5424 0.1307 -0.0571 0.030 Uiso 1 1 calc R
C30 C 0.7205(6) 0.18427(14) 0.0058(7) 0.0207(13) Uani 1 1 d U
H30A H 0.7815 0.1767 0.0757 0.031 Uiso 1 1 calc R
H30B H 0.6557 0.1874 0.0525 0.031 Uiso 1 1 calc R
H30C H 0.7424 0.2029 -0.0329 0.031 Uiso 1 1 calc R
C31 C 0.5786(6) 0.17371(16) -0.2861(7) 0.0229(14) Uani 1 1 d U
H31A H 0.5545 0.1589 -0.3594 0.034 Uiso 1 1 calc R
H31B H 0.6104 0.1904 -0.3299 0.034 Uiso 1 1 calc R
H31C H 0.5151 0.1803 -0.2435 0.034 Uiso 1 1 calc R
O1 O 1.0705(4) 0.07212(9) -0.0286(5) 0.0183(9) Uani 1 1 d U
C32 C 1.1829(5) 0.06811(15) -0.0574(7) 0.0200(12) Uani 1 1 d U
H32A H 1.2213 0.0872 -0.0572 0.024 Uiso 1 1 calc R
H32B H 1.1825 0.0585 -0.1512 0.024 Uiso 1 1 calc R
C33 C 1.2385(6) 0.04879(16) 0.0625(8) 0.0270(14) Uani 1 1 d U
H33A H 1.2651 0.0603 0.1498 0.032 Uiso 1 1 calc R
H33B H 1.3010 0.0378 0.0339 0.032 Uiso 1 1 calc R
C34 C 1.1444(6) 0.02830(15) 0.0849(8) 0.0234(13) Uani 1 1 d U
H34A H 1.1335 0.0127 0.0114 0.028 Uiso 1 1 calc R
H34B H 1.1580 0.0192 0.1810 0.028 Uiso 1 1 calc R
C35 C 1.0470(6) 0.04892(14) 0.0695(8) 0.0210(13) Uani 1 1 d U
H35A H 0.9782 0.0385 0.0299 0.025 Uiso 1 1 calc R
H35B H 1.0385 0.0573 0.1635 0.025 Uiso 1 1 calc R
N3 N 0.8217(4) 0.07015(11) -0.1382(6) 0.0152(10) Uani 1 1 d U
H3B H 0.8077 0.0680 -0.0505 0.018 Uiso 1 1 calc R
C36 C 0.7589(5) 0.04747(13) -0.2068(7) 0.0164(11) Uani 1 1 d U
C37 C 0.7863(6) 0.03548(14) -0.3347(7) 0.0185(11) Uani 1 1 d U
C38 C 0.7191(6) 0.01389(15) -0.4078(7) 0.0230(13) Uani 1 1 d U
H38A H 0.7380 0.0060 -0.4935 0.028 Uiso 1 1 calc R
C39 C 0.6259(6) 0.00362(15) -0.3595(8) 0.0248(13) Uani 1 1 d U
H39A H 0.5809 -0.0109 -0.4117 0.030 Uiso 1 1 calc R
C40 C 0.5992(6) 0.01491(15) -0.2333(8) 0.0235(13) Uani 1 1 d U
H40A H 0.5354 0.0079 -0.1993 0.028 Uiso 1 1 calc R
C41 C 0.6638(5) 0.03629(14) -0.1553(7) 0.0177(11) Uani 1 1 d U
C42 C 0.8926(6) 0.04464(15) -0.3868(7) 0.0209(12) Uani 1 1 d U
H42A H 0.9123 0.0647 -0.3487 0.025 Uiso 1 1 calc R
C43 C 0.9863(6) 0.02403(16) -0.3252(8) 0.0257(14) Uani 1 1 d U
H43A H 0.9955 0.0244 -0.2206 0.039 Uiso 1 1 calc R
H43B H 1.0549 0.0304 -0.3563 0.039 Uiso 1 1 calc R
H43C H 0.9686 0.0041 -0.3594 0.039 Uiso 1 1 calc R
C44 C 0.8805(6) 0.04611(16) -0.5506(7) 0.0252(14) Uani 1 1 d U
H44A H 0.8242 0.0606 -0.5870 0.038 Uiso 1 1 calc R
H44B H 0.8584 0.0269 -0.5913 0.038 Uiso 1 1 calc R
H44C H 0.9512 0.0518 -0.5781 0.038 Uiso 1 1 calc R
C45 C 0.6350(6) 0.04680(15) -0.0129(8) 0.0229(12) Uani 1 1 d U
H45A H 0.6608 0.0675 0.0000 0.027 Uiso 1 1 calc R
C46 C 0.6980(6) 0.02924(17) 0.1115(8) 0.0274(15) Uani 1 1 d U
H46A H 0.6791 0.0366 0.2018 0.041 Uiso 1 1 calc R
H46B H 0.7775 0.0314 0.1122 0.041 Uiso 1 1 calc R
H46C H 0.6776 0.0085 0.1001 0.041 Uiso 1 1 calc R
C47 C 0.5127(6) 0.04678(16) -0.0052(9) 0.0281(15) Uani 1 1 d U
H47A H 0.4733 0.0581 -0.0852 0.042 Uiso 1 1 calc R
H47B H 0.5005 0.0556 0.0853 0.042 Uiso 1 1 calc R
H47C H 0.4852 0.0266 -0.0107 0.042 Uiso 1 1 calc R
O2 O 0.3884(4) 0.22557(11) 0.2436(6) 0.0301(11) Uani 1 1 d U
C48 C 0.4114(7) 0.25320(17) 0.3150(9) 0.0351(16) Uani 1 1 d U
H48A H 0.3515 0.2584 0.3690 0.042 Uiso 1 1 calc R
H48B H 0.4177 0.2689 0.2445 0.042 Uiso 1 1 calc R
C49 C 0.5172(8) 0.2497(2) 0.4137(10) 0.0481(19) Uani 1 1 d U
H49A H 0.5047 0.2432 0.5094 0.058 Uiso 1 1 calc R
H49B H 0.5594 0.2683 0.4237 0.058 Uiso 1 1 calc R
C50 C 0.5768(7) 0.2264(2) 0.3407(10) 0.0426(18) Uani 1 1 d U
H50A H 0.6132 0.2348 0.2640 0.051 Uiso 1 1 calc R
H50B H 0.6321 0.2159 0.4099 0.051 Uiso 1 1 calc R
C51 C 0.4822(7) 0.20704(19) 0.2815(10) 0.0384(17) Uani 1 1 d U
H51A H 0.4987 0.1964 0.1964 0.046 Uiso 1 1 calc R
H51B H 0.4681 0.1925 0.3541 0.046 Uiso 1 1 calc R

loop_
_atom_site_aniso_label
_atom_site_aniso_U_11
_atom_site_aniso_U_22
_atom_site_aniso_U_33
_atom_site_aniso_U_23
_atom_site_aniso_U_13
_atom_site_aniso_U_12
Y1 0.0101(3) 0.0111(2) 0.0121(3) 0.00010(19) 0.00145(19) 0.00046(19)
I1 0.0210(2) 0.0196(2) 0.01321(19) -0.00097(15) 0.00363(15) 0.00327(16)
C1 0.014(3) 0.011(3) 0.015(3) 0.000(2) 0.002(2) 0.002(2)
P1 0.0138(8) 0.0115(7) 0.0125(7) -0.0003(5) 0.0025(6) -0.0007(6)
C2 0.014(3) 0.016(3) 0.022(3) 0.001(2) 0.009(2) 0.000(2)
C3 0.004(3) 0.037(3) 0.041(3) -0.015(3) 0.007(2) -0.002(2)
C4 0.003(3) 0.050(4) 0.045(4) -0.017(3) 0.002(3) 0.003(3)
C5 0.017(3) 0.038(3) 0.038(4) -0.012(3) 0.010(3) 0.004(3)
C6 0.023(3) 0.030(3) 0.035(3) -0.016(3) 0.003(3) 0.000(3)
C7 0.020(3) 0.024(3) 0.031(3) -0.009(3) 0.001(3) 0.004(2)
C8 0.020(3) 0.015(2) 0.016(3) 0.003(2) 0.000(2) -0.003(2)
C9 0.016(3) 0.017(3) 0.019(3) 0.001(2) -0.001(2) -0.001(2)
C10 0.021(3) 0.016(3) 0.025(3) 0.001(2) -0.001(2) -0.002(2)
C11 0.023(3) 0.023(3) 0.026(3) 0.006(2) 0.000(3) -0.007(3)
C12 0.018(3) 0.029(3) 0.021(3) 0.004(2) 0.000(2) -0.006(2)
C13 0.020(3) 0.023(3) 0.015(3) -0.001(2) 0.000(2) -0.003(2)
N1 0.010(2) 0.014(2) 0.017(2) -0.0005(18) 0.0031(18) -0.0021(18)
Si1 0.0138(8) 0.0160(8) 0.0143(8) -0.0018(6) -0.0006(6) -0.0010(6)
C26 0.034(4) 0.023(3) 0.016(3) 0.000(3) -0.003(3) 0.001(3)
C27 0.015(3) 0.021(3) 0.025(3) -0.002(3) 0.000(3) -0.003(2)
C28 0.021(4) 0.022(3) 0.021(3) -0.006(3) 0.002(3) 0.000(3)
P2 0.0116(7) 0.0110(7) 0.0122(7) -0.0002(5) 0.0008(6) 0.0012(5)
C14 0.015(3) 0.018(3) 0.016(3) -0.004(2) 0.002(2) 0.004(2)
C15 0.016(3) 0.027(3) 0.015(3) 0.000(2) 0.001(2) 0.001(2)
C16 0.021(3) 0.032(3) 0.019(3) -0.003(2) -0.003(2) 0.006(3)
C17 0.012(3) 0.032(3) 0.028(3) -0.008(3) -0.003(2) 0.003(2)
C18 0.011(3) 0.026(3) 0.030(3) -0.003(2) -0.004(2) 0.000(2)
C19 0.011(3) 0.022(3) 0.021(3) -0.001(2) -0.004(2) 0.001(2)
C20 0.012(3) 0.015(2) 0.013(3) 0.001(2) -0.005(2) 0.000(2)
C21 0.013(3) 0.017(2) 0.015(3) 0.000(2) -0.002(2) 0.003(2)
C22 0.021(3) 0.015(3) 0.019(3) 0.000(2) -0.002(2) 0.001(2)
C23 0.023(3) 0.017(3) 0.019(3) 0.004(2) -0.002(2) -0.001(2)
C24 0.013(3) 0.024(3) 0.016(3) 0.003(2) -0.003(2) 0.000(2)
C25 0.012(3) 0.020(3) 0.013(3) -0.001(2) -0.002(2) 0.002(2)
N2 0.014(2) 0.013(2) 0.015(2) -0.0004(18) 0.0017(18) 0.0017(18)
Si2 0.0143(8) 0.0156(8) 0.0160(8) -0.0004(6) 0.0032(6) 0.0037(6)
C29 0.015(3) 0.020(3) 0.026(3) 0.001(3) 0.007(3) 0.001(2)
C30 0.020(4) 0.020(3) 0.023(3) -0.002(2) 0.005(3) 0.005(3)
C31 0.020(3) 0.027(4) 0.022(3) 0.003(3) 0.003(3) 0.007(3)
O1 0.015(2) 0.015(2) 0.026(2) 0.0058(17) 0.0061(17) 0.0045(16)
C32 0.012(3) 0.020(3) 0.030(3) 0.002(2) 0.009(2) 0.001(2)
C33 0.017(3) 0.024(3) 0.039(3) 0.006(3) 0.003(3) 0.003(2)
C34 0.016(3) 0.019(3) 0.035(3) 0.008(3) 0.003(3) 0.003(2)
C35 0.014(3) 0.019(3) 0.031(3) 0.009(2) 0.007(2) 0.003(2)
N3 0.017(2) 0.013(2) 0.016(2) -0.0007(18) 0.004(2) -0.0020(18)
C36 0.016(3) 0.013(2) 0.019(3) 0.001(2) 0.000(2) 0.003(2)
C37 0.023(3) 0.012(2) 0.020(3) 0.000(2) 0.000(2) 0.002(2)
C38 0.028(3) 0.017(3) 0.022(3) -0.004(2) -0.001(2) 0.000(2)
C39 0.025(3) 0.017(3) 0.029(3) -0.003(2) -0.006(3) -0.003(2)
C40 0.020(3) 0.018(3) 0.030(3) 0.000(2) -0.001(2) -0.001(2)
C41 0.013(3) 0.013(3) 0.025(3) 0.001(2) -0.002(2) 0.002(2)
C42 0.025(3) 0.018(3) 0.020(3) -0.003(2) 0.005(2) 0.000(2)
C43 0.025(3) 0.028(3) 0.025(3) 0.001(3) 0.004(3) -0.001(3)
C44 0.028(4) 0.024(3) 0.024(3) 0.000(3) 0.008(3) 0.002(3)
C45 0.021(3) 0.017(3) 0.032(3) -0.003(2) 0.008(2) -0.002(2)
C46 0.020(3) 0.034(4) 0.030(3) -0.003(3) 0.010(3) -0.002(3)
C47 0.020(3) 0.022(3) 0.044(4) -0.003(3) 0.012(3) -0.002(3)
O2 0.021(2) 0.028(2) 0.039(3) -0.007(2) -0.002(2) 0.001(2)
C48 0.037(4) 0.026(3) 0.043(4) -0.006(3) 0.007(3) -0.005(3)
C49 0.049(4) 0.041(4) 0.048(4) -0.008(3) -0.010(3) -0.007(3)
C50 0.027(3) 0.054(4) 0.043(4) 0.001(3) -0.006(3) 0.000(3)
C51 0.026(3) 0.040(4) 0.044(4) -0.010(3) -0.008(3) 0.010(3)

loop_
_atom_type_symbol
_atom_type_description
_atom_type_scat_dispersion_real
_atom_type_scat_dispersion_imag
_atom_type_scat_source
C C 0.0181 0.0091 'International Tables Vol C Tables 4.2.6.8 and 6.1.1.4'
H H 0.0000 0.0000 'International Tables Vol C Tables 4.2.6.8 and 6.1.1.4'
I I -0.3257 6.8362 'International Tables Vol C Tables 4.2.6.8 and 6.1.1.4'
N N 0.0311 0.0180 'International Tables Vol C Tables 4.2.6.8 and 6.1.1.4'
O O 0.0492 0.0322 'International Tables Vol C Tables 4.2.6.8 and 6.1.1.4'
Si Si 0.2541 0.3302 'International Tables Vol C Tables 4.2.6.8 and 6.1.1.4'
P P 0.2955 0.4335 'International Tables Vol C Tables 4.2.6.8 and 6.1.1.4'
Y Y -0.2670 2.0244 'International Tables Vol C Tables 4.2.6.8 and 6.1.1.4'

loop_
_geom_angle_atom_site_label_1
_geom_angle_atom_site_label_2
_geom_angle_atom_site_label_3
_geom_angle
N3 Y1 O1 83.12(18)
N3 Y1 N1 159.34(18)
O1 Y1 N1 83.97(16)
N3 Y1 N2 98.93(18)
O1 Y1 N2 176.26(16)
N1 Y1 N2 93.18(17)
N3 Y1 C1 105.87(19)
O1 Y1 C1 111.40(17)
N1 Y1 C1 64.38(18)
N2 Y1 C1 65.08(18)
N3 Y1 I1 92.86(13)
O1 Y1 I1 88.03(11)
N1 Y1 I1 102.75(12)
N2 Y1 I1 94.96(12)
C1 Y1 I1 154.14(13)
P2 C1 P1 123.0(3)
P2 C1 Y1 87.7(2)
P1 C1 Y1 87.9(2)
P2 C1 H1A 116.3
P1 C1 H1A 116.3
Y1 C1 H1A 116.3
N1 P1 C1 106.1(3)
N1 P1 C8 111.1(3)
C1 P1 C8 116.9(3)
N1 P1 C2 113.0(3)
C1 P1 C2 106.3(3)
C8 P1 C2 103.5(3)
C3 C2 C7 118.1(6)
C3 C2 P1 119.9(5)
C7 C2 P1 122.0(5)
C2 C3 C4 123.0(7)
C2 C3 H3A 118.5
C4 C3 H3A 118.5
C3 C4 C5 120.0(7)
C3 C4 H4A 120.0
C5 C4 H4A 120.0
C6 C5 C4 118.1(7)
C6 C5 H5A 120.9
C4 C5 H5A 120.9
C5 C6 C7 120.7(7)
C5 C6 H6A 119.7
C7 C6 H6A 119.7
C6 C7 C2 119.8(7)
C6 C7 H7A 120.1
C2 C7 H7A 120.1
C9 C8 C13 118.3(6)
C9 C8 P1 119.5(5)
C13 C8 P1 122.2(5)
C10 C9 C8 121.4(6)
C10 C9 H9A 119.3
C8 C9 H9A 119.3
C9 C10 C11 119.5(6)
C9 C10 H10A 120.3
C11 C10 H10A 120.3
C12 C11 C10 120.2(6)
C12 C11 H11A 119.9
C10 C11 H11A 119.9
C11 C12 C13 120.2(7)
C11 C12 H12A 119.9
C13 C12 H12A 119.9
C12 C13 C8 120.5(6)
C12 C13 H13A 119.8
C8 C13 H13A 119.8
P1 N1 Si1 133.4(3)
P1 N1 Y1 99.0(2)
Si1 N1 Y1 127.2(3)
N1 Si1 C26 110.2(3)
N1 Si1 C28 109.3(3)
C26 Si1 C28 107.3(3)
N1 Si1 C27 115.4(3)
C26 Si1 C27 105.5(3)
C28 Si1 C27 108.9(3)
Si1 C26 H26A 109.5
Si1 C26 H26B 109.5
H26A C26 H26B 109.5
Si1 C26 H26C 109.5
H26A C26 H26C 109.5
H26B C26 H26C 109.5
Si1 C27 H27A 109.5
Si1 C27 H27B 109.5
H27A C27 H27B 109.5
Si1 C27 H27C 109.5
H27A C27 H27C 109.5
H27B C27 H27C 109.5
Si1 C28 H28A 109.5
Si1 C28 H28B 109.5
H28A C28 H28B 109.5
Si1 C28 H28C 109.5
H28A C28 H28C 109.5
H28B C28 H28C 109.5
N2 P2 C1 107.6(3)
N2 P2 C20 114.3(3)
C1 P2 C20 112.1(3)
N2 P2 C14 111.1(3)
C1 P2 C14 106.4(3)
C20 P2 C14 105.1(3)
C15 C14 C19 119.8(6)
C15 C14 P2 124.0(5)
C19 C14 P2 116.0(5)
C14 C15 C16 119.5(6)
C14 C15 H15A 120.2
C16 C15 H15A 120.2
C17 C16 C15 121.1(7)
C17 C16 H16A 119.5
C15 C16 H16A 119.5
C16 C17 C18 119.2(6)
C16 C17 H17A 120.4
C18 C17 H17A 120.4
C19 C18 C17 120.1(7)
C19 C18 H18A 119.9
C17 C18 H18A 119.9
C18 C19 C14 120.3(6)
C18 C19 H19A 119.9
C14 C19 H19A 119.9
C21 C20 C25 119.6(6)
C21 C20 P2 122.4(5)
C25 C20 P2 117.9(5)
C20 C21 C22 120.2(6)
C20 C21 H21A 119.9
C22 C21 H21A 119.9
C23 C22 C21 119.8(6)
C23 C22 H22A 120.1
C21 C22 H22A 120.1
C22 C23 C24 120.3(6)
C22 C23 H23A 119.8
C24 C23 H23A 119.8
C25 C24 C23 120.0(6)
C25 C24 H24A 120.0
C23 C24 H24A 120.0
C24 C25 C20 120.0(6)
C24 C25 H25A 120.0
C20 C25 H25A 120.0
P2 N2 Si2 127.8(3)
P2 N2 Y1 98.5(2)
Si2 N2 Y1 129.1(3)
N2 Si2 C30 109.5(3)
N2 Si2 C29 110.2(3)
C30 Si2 C29 108.8(3)
N2 Si2 C31 114.2(3)
C30 Si2 C31 109.3(3)
C29 Si2 C31 104.7(3)
Si2 C29 H29A 109.5
Si2 C29 H29B 109.5
H29A C29 H29B 109.5
Si2 C29 H29C 109.5
H29A C29 H29C 109.5
H29B C29 H29C 109.5
Si2 C30 H30A 109.5
Si2 C30 H30B 109.5
H30A C30 H30B 109.5
Si2 C30 H30C 109.5
H30A C30 H30C 109.5
H30B C30 H30C 109.5
Si2 C31 H31A 109.5
Si2 C31 H31B 109.5
H31A C31 H31B 109.5
Si2 C31 H31C 109.5
H31A C31 H31C 109.5
H31B C31 H31C 109.5
C32 O1 C35 108.4(5)
C32 O1 Y1 131.0(4)
C35 O1 Y1 120.6(4)
O1 C32 C33 105.0(5)
O1 C32 H32A 110.7
C33 C32 H32A 110.7
O1 C32 H32B 110.7
C33 C32 H32B 110.7
H32A C32 H32B 108.8
C32 C33 C34 101.6(6)
C32 C33 H33A 111.4
C34 C33 H33A 111.4
C32 C33 H33B 111.4
C34 C33 H33B 111.4
H33A C33 H33B 109.3
C35 C34 C33 102.1(5)
C35 C34 H34A 111.4
C33 C34 H34A 111.4
C35 C34 H34B 111.4
C33 C34 H34B 111.4
H34A C34 H34B 109.2
O1 C35 C34 106.1(5)
O1 C35 H35A 110.5
C34 C35 H35A 110.5
O1 C35 H35B 110.5
C34 C35 H35B 110.5
H35A C35 H35B 108.7
C36 N3 Y1 159.0(4)
C36 N3 H3B 100.5
Y1 N3 H3B 100.5
N3 C36 C37 119.9(6)
N3 C36 C41 121.9(6)
C37 C36 C41 118.1(6)
C38 C37 C36 119.7(6)
C38 C37 C42 120.1(6)
C36 C37 C42 120.1(6)
C39 C38 C37 122.0(7)
C39 C38 H38A 119.0
C37 C38 H38A 119.0
C38 C39 C40 118.8(6)
C38 C39 H39A 120.6
C40 C39 H39A 120.6
C39 C40 C41 121.6(7)
C39 C40 H40A 119.2
C41 C40 H40A 119.2
C40 C41 C36 119.7(6)
C40 C41 C45 119.8(6)
C36 C41 C45 120.4(6)
C37 C42 C43 109.8(6)
C37 C42 C44 112.9(6)
C43 C42 C44 111.0(6)
C37 C42 H42A 107.7
C43 C42 H42A 107.7
C44 C42 H42A 107.7
C42 C43 H43A 109.5
C42 C43 H43B 109.5
H43A C43 H43B 109.5
C42 C43 H43C 109.5
H43A C43 H43C 109.5
H43B C43 H43C 109.5
C42 C44 H44A 109.5
C42 C44 H44B 109.5
H44A C44 H44B 109.5
C42 C44 H44C 109.5
H44A C44 H44C 109.5
H44B C44 H44C 109.5
C47 C45 C41 114.5(6)
C47 C45 C46 110.2(6)
C41 C45 C46 110.9(6)
C47 C45 H45A 107.0
C41 C45 H45A 107.0
C46 C45 H45A 107.0
C45 C46 H46A 109.5
C45 C46 H46B 109.5
H46A C46 H46B 109.5
C45 C46 H46C 109.5
H46A C46 H46C 109.5
H46B C46 H46C 109.5
C45 C47 H47A 109.5
C45 C47 H47B 109.5
H47A C47 H47B 109.5
C45 C47 H47C 109.5
H47A C47 H47C 109.5
H47B C47 H47C 109.5
C51 O2 C48 108.2(6)
O2 C48 C49 106.8(7)
O2 C48 H48A 110.4
C49 C48 H48A 110.4
O2 C48 H48B 110.4
C49 C48 H48B 110.4
H48A C48 H48B 108.6
C48 C49 C50 103.0(7)
C48 C49 H49A 111.2
C50 C49 H49A 111.2
C48 C49 H49B 111.2
C50 C49 H49B 111.2
H49A C49 H49B 109.1
C51 C50 C49 100.6(7)
C51 C50 H50A 111.7
C49 C50 H50A 111.7
C51 C50 H50B 111.7
C49 C50 H50B 111.7
H50A C50 H50B 109.4
O2 C51 C50 106.9(7)
O2 C51 H51A 110.4
C50 C51 H51A 110.4
O2 C51 H51B 110.4
C50 C51 H51B 110.4
H51A C51 H51B 108.6

loop_
_geom_bond_atom_site_label_1
_geom_bond_atom_site_label_2
_geom_bond_distance
Y1 O1 2.386(4)
Y1 N1 2.414(5)
Y1 N2 2.417(5)
Y1 N3 2.232(5)
Y1 C1 2.619(6)
Y1 I1 2.9865(6)
C1 P2 1.755(6)
C1 P1 1.756(6)
C1 H1A 1.0000
P1 N1 1.605(5)
P1 C8 1.810(6)
P1 C2 1.837(6)
C2 C3 1.342(9)
C2 C7 1.396(9)
C3 C4 1.362(10)
C3 H3A 0.9500
C4 C5 1.388(11)
C4 H4A 0.9500
C5 C6 1.380(11)
C5 H5A 0.9500
C6 C7 1.393(10)
C6 H6A 0.9500
C7 H7A 0.9500
C8 C9 1.395(9)
C8 C13 1.405(9)
C9 C10 1.388(9)
C9 H9A 0.9500
C10 C11 1.393(10)
C10 H10A 0.9500
C11 C12 1.382(11)
C11 H11A 0.9500
C12 C13 1.391(10)
C12 H12A 0.9500
C13 H13A 0.9500
N1 Si1 1.745(5)
Si1 C26 1.870(7)
Si1 C28 1.879(7)
Si1 C27 1.892(7)
C26 H26A 0.9800
C26 H26B 0.9800
C26 H26C 0.9800
C27 H27A 0.9800
C27 H27B 0.9800
C27 H27C 0.9800
C28 H28A 0.9800
C28 H28B 0.9800
C28 H28C 0.9800
P2 N2 1.607(5)
P2 C20 1.816(6)
P2 C14 1.830(7)
C14 C15 1.386(9)
C14 C19 1.389(9)
C15 C16 1.387(10)
C15 H15A 0.9500
C16 C17 1.377(11)
C16 H16A 0.9500
C17 C18 1.396(10)
C17 H17A 0.9500
C18 C19 1.380(9)
C18 H18A 0.9500
C19 H19A 0.9500
C20 C21 1.388(9)
C20 C25 1.405(9)
C21 C22 1.396(9)
C21 H21A 0.9500
C22 C23 1.386(10)
C22 H22A 0.9500
C23 C24 1.392(10)
C23 H23A 0.9500
C24 C25 1.386(9)
C24 H24A 0.9500
C25 H25A 0.9500
N2 Si2 1.734(5)
Si2 C30 1.863(7)
Si2 C29 1.875(7)
Si2 C31 1.890(7)
C29 H29A 0.9800
C29 H29B 0.9800
C29 H29C 0.9800
C30 H30A 0.9800
C30 H30B 0.9800
C30 H30C 0.9800
C31 H31A 0.9800
C31 H31B 0.9800
C31 H31C 0.9800
O1 C32 1.460(8)
O1 C35 1.468(8)
C32 C33 1.512(10)
C32 H32A 0.9900
C32 H32B 0.9900
C33 C34 1.527(10)
C33 H33A 0.9900
C33 H33B 0.9900
C34 C35 1.511(9)
C34 H34A 0.9900
C34 H34B 0.9900
C35 H35A 0.9900
C35 H35B 0.9900
N3 C36 1.388(8)
N3 H3B 0.8800
C36 C37 1.418(9)
C36 C41 1.430(9)
C37 C38 1.396(9)
C37 C42 1.526(10)
C38 C39 1.380(10)
C38 H38A 0.9500
C39 C40 1.389(10)
C39 H39A 0.9500
C40 C41 1.393(9)
C40 H40A 0.9500
C41 C45 1.526(9)
C42 C43 1.527(10)
C42 C44 1.536(9)
C42 H42A 1.0000
C43 H43A 0.9800
C43 H43B 0.9800
C43 H43C 0.9800
C44 H44A 0.9800
C44 H44B 0.9800
C44 H44C 0.9800
C45 C47 1.515(10)
C45 C46 1.529(10)
C45 H45A 1.0000
C46 H46A 0.9800
C46 H46B 0.9800
C46 H46C 0.9800
C47 H47A 0.9800
C47 H47B 0.9800
C47 H47C 0.9800
O2 C51 1.428(9)
O2 C48 1.438(9)
C48 C49 1.483(12)
C48 H48A 0.9900
C48 H48B 0.9900
C49 C50 1.518(13)
C49 H49A 0.9900
C49 H49B 0.9900
C50 C51 1.496(12)
C50 H50A 0.9900
C50 H50B 0.9900
C51 H51A 0.9900
C51 H51B 0.9900

loop_
_geom_torsion_atom_site_label_1
_geom_torsion_atom_site_label_2
_geom_torsion_atom_site_label_3
_geom_torsion_atom_site_label_4
_geom_torsion
N3 Y1 C1 P2 86.2(2)
O1 Y1 C1 P2 174.92(19)
N1 Y1 C1 P2 -113.3(3)
N2 Y1 C1 P2 -6.44(19)
I1 Y1 C1 P2 -48.7(4)
N3 Y1 C1 P1 -150.6(2)
O1 Y1 C1 P1 -61.9(3)
N1 Y1 C1 P1 9.82(19)
N2 Y1 C1 P1 116.7(3)
I1 Y1 C1 P1 74.5(4)
P2 C1 P1 N1 72.0(4)
Y1 C1 P1 N1 -13.9(3)
P2 C1 P1 C8 -52.6(5)
Y1 C1 P1 C8 -138.5(3)
P2 C1 P1 C2 -167.5(4)
Y1 C1 P1 C2 106.6(2)
N1 P1 C2 C3 -55.2(6)
C1 P1 C2 C3 -171.1(5)
C8 P1 C2 C3 65.2(6)
N1 P1 C2 C7 122.6(6)
C1 P1 C2 C7 6.7(6)
C8 P1 C2 C7 -117.1(6)
C7 C2 C3 C4 -5.1(9)
P1 C2 C3 C4 172.7(6)
C2 C3 C4 C5 6.5(10)
C3 C4 C5 C6 -4.7(12)
C4 C5 C6 C7 2.1(12)
C5 C6 C7 C2 -1.0(12)
C3 C2 C7 C6 2.3(10)
P1 C2 C7 C6 -175.5(6)
N1 P1 C8 C9 -37.4(6)
C1 P1 C8 C9 84.6(6)
C2 P1 C8 C9 -159.0(5)
N1 P1 C8 C13 143.2(5)
C1 P1 C8 C13 -94.9(6)
C2 P1 C8 C13 21.6(6)
C13 C8 C9 C10 -1.4(10)
P1 C8 C9 C10 179.1(5)
C8 C9 C10 C11 -0.4(10)
C9 C10 C11 C12 2.1(10)
C10 C11 C12 C13 -2.0(11)
C11 C12 C13 C8 0.1(10)
C9 C8 C13 C12 1.6(10)
P1 C8 C13 C12 -178.9(5)
C1 P1 N1 Si1 -157.0(4)
C8 P1 N1 Si1 -28.9(5)
C2 P1 N1 Si1 86.9(5)
C1 P1 N1 Y1 15.3(3)
C8 P1 N1 Y1 143.4(3)
C2 P1 N1 Y1 -100.8(3)
N3 Y1 N1 P1 54.8(6)
O1 Y1 N1 P1 106.3(2)
N2 Y1 N1 P1 -71.2(2)
C1 Y1 N1 P1 -10.9(2)
I1 Y1 N1 P1 -167.06(19)
N3 Y1 N1 Si1 -132.2(5)
O1 Y1 N1 Si1 -80.7(3)
N2 Y1 N1 Si1 101.8(3)
C1 Y1 N1 Si1 162.1(4)
I1 Y1 N1 Si1 5.9(3)
P1 N1 Si1 C26 -135.4(5)
Y1 N1 Si1 C26 54.1(4)
P1 N1 Si1 C28 106.9(5)
Y1 N1 Si1 C28 -63.6(4)
P1 N1 Si1 C27 -16.2(6)
Y1 N1 Si1 C27 173.4(3)
P1 C1 P2 N2 -76.8(4)
Y1 C1 P2 N2 9.2(3)
P1 C1 P2 C20 49.7(5)
Y1 C1 P2 C20 135.7(2)
P1 C1 P2 C14 164.0(4)
Y1 C1 P2 C14 -109.9(3)
N2 P2 C14 C15 126.2(6)
C1 P2 C14 C15 -117.0(6)
C20 P2 C14 C15 2.1(6)
N2 P2 C14 C19 -50.3(6)
C1 P2 C14 C19 66.6(6)
C20 P2 C14 C19 -174.4(5)
C19 C14 C15 C16 1.2(10)
P2 C14 C15 C16 -175.1(5)
C14 C15 C16 C17 -1.0(10)
C15 C16 C17 C18 -0.4(11)
C16 C17 C18 C19 1.7(11)
C17 C18 C19 C14 -1.5(10)
C15 C14 C19 C18 0.1(10)
P2 C14 C19 C18 176.7(5)
N2 P2 C20 C21 -8.9(6)
C1 P2 C20 C21 -131.7(5)
C14 P2 C20 C21 113.1(5)
N2 P2 C20 C25 167.7(5)
C1 P2 C20 C25 45.0(6)
C14 P2 C20 C25 -70.2(5)
C25 C20 C21 C22 1.5(9)
P2 C20 C21 C22 178.1(5)
C20 C21 C22 C23 -1.0(10)
C21 C22 C23 C24 -0.4(10)
C22 C23 C24 C25 1.4(10)
C23 C24 C25 C20 -0.9(9)
C21 C20 C25 C24 -0.5(9)
P2 C20 C25 C24 -177.3(5)
C1 P2 N2 Si2 -167.3(4)
C20 P2 N2 Si2 67.5(5)
C14 P2 N2 Si2 -51.2(5)
C1 P2 N2 Y1 -10.1(3)
C20 P2 N2 Y1 -135.3(2)
C14 P2 N2 Y1 106.0(3)
N3 Y1 N2 P2 -96.3(3)
N1 Y1 N2 P2 66.9(2)
C1 Y1 N2 P2 7.1(2)
I1 Y1 N2 P2 170.0(2)
N3 Y1 N2 Si2 60.4(4)
N1 Y1 N2 Si2 -136.4(3)
C1 Y1 N2 Si2 163.8(4)
I1 Y1 N2 Si2 -33.3(3)
P2 N2 Si2 C30 -125.2(4)
Y1 N2 Si2 C30 84.5(4)
P2 N2 Si2 C29 115.2(4)
Y1 N2 Si2 C29 -35.1(4)
P2 N2 Si2 C31 -2.3(5)
Y1 N2 Si2 C31 -152.6(3)
N3 Y1 O1 C32 137.1(5)
N1 Y1 O1 C32 -26.8(5)
C1 Y1 O1 C32 32.7(6)
I1 Y1 O1 C32 -129.8(5)
N3 Y1 O1 C35 -44.4(5)
N1 Y1 O1 C35 151.8(5)
C1 Y1 O1 C35 -148.8(4)
I1 Y1 O1 C35 48.8(4)
C35 O1 C32 C33 -18.8(7)
Y1 O1 C32 C33 159.8(4)
O1 C32 C33 C34 36.6(7)
C32 C33 C34 C35 -40.0(7)
C32 O1 C35 C34 -7.0(7)
Y1 O1 C35 C34 174.2(4)
C33 C34 C35 O1 29.5(7)
O1 Y1 N3 C36 -97.5(12)
N1 Y1 N3 C36 -45.8(15)
N2 Y1 N3 C36 79.4(12)
C1 Y1 N3 C36 12.9(12)
I1 Y1 N3 C36 174.9(12)
Y1 N3 C36 C37 23.5(15)
Y1 N3 C36 C41 -154.1(9)
N3 C36 C37 C38 -176.2(6)
C41 C36 C37 C38 1.5(9)
N3 C36 C37 C42 7.9(9)
C41 C36 C37 C42 -174.4(6)
C36 C37 C38 C39 -0.1(10)
C42 C37 C38 C39 175.8(6)
C37 C38 C39 C40 -0.8(10)
C38 C39 C40 C41 0.2(10)
C39 C40 C41 C36 1.2(10)
C39 C40 C41 C45 -176.5(6)
N3 C36 C41 C40 175.6(6)
C37 C36 C41 C40 -2.1(9)
N3 C36 C41 C45 -6.7(9)
C37 C36 C41 C45 175.7(6)
C38 C37 C42 C43 -85.3(8)
C36 C37 C42 C43 90.6(7)
C38 C37 C42 C44 39.1(8)
C36 C37 C42 C44 -145.0(6)
C40 C41 C45 C47 -32.7(9)
C36 C41 C45 C47 149.6(6)
C40 C41 C45 C46 92.7(7)
C36 C41 C45 C46 -85.0(7)
C51 O2 C48 C49 -7.3(9)
O2 C48 C49 C50 28.3(9)
C48 C49 C50 C51 -37.1(9)
C48 O2 C51 C50 -17.3(9)
C49 C50 C51 O2 33.8(9)
